data_7132818
loop_
_publ_author_name
'Campbell, Aaron D. G.'
'Roper, Natalie J.'
'Waddell, Paul G.'
'Wills, Corinne'
'Dixon, Casey M.'
'Denton, Ross M.'
'Ermanis, Kristaps'
'Armstrong, Roly J.'

_publ_section_title
;
 Synthesis, structure and stereodynamics of atropisomeric
 <i>N</i>-chloroamides.
;
_journal_issue 28
_journal_name_full 'Chemical communications (Cambridge, England)'
_journal_page_first 3818
_journal_page_last 3821
_journal_paper_doi 10.1039/d4cc00268g
_journal_volume 60
_journal_year 2024
_chemical_formula_moiety 'C13 H18 Cl N O'
_chemical_formula_sum 'C13 H18 Cl N O'
_chemical_formula_weight 239.746
_space_group_crystal_system triclinic
_space_group_IT_number 2
_space_group_name_Hall '-P 1'
_space_group_name_H-M_alt 'P -1'
_symmetry_Int_Tables_number 2
_atom_sites_solution_primary iterative
_audit_creation_date 2023-01-25
_audit_creation_method
;
Olex2 1.5
(compiled 2022.04.07 svn.rca3783a0 for OlexSys, GUI svn.r6498)
;
_audit_update_record
;
2023-11-13 deposited with the CCDC.	2024-03-08 downloaded from the CCDC.
;
_cell_angle_alpha 93.580(2)
_cell_angle_beta 96.362(2)
_cell_angle_gamma 93.083(2)
_cell_formula_units_Z 2
_cell_length_a 6.66649(19)
_cell_length_b 9.4285(3)
_cell_length_c 10.2117(3)
_cell_measurement_reflns_used 7636
_cell_measurement_temperature 150.0(2)
_cell_measurement_theta_max 75.8840
_cell_measurement_theta_min 4.3590
_cell_volume 635.47(3)
_computing_cell_refinement 'CrysAlisPro 1.171.42.73a (Rigaku OD, 2022)'
_computing_data_collection 'CrysAlisPro 1.171.42.73a (Rigaku OD, 2022)'
_computing_data_reduction 'CrysAlisPro 1.171.42.73a (Rigaku OD, 2022)'
_computing_molecular_graphics 'Olex2 1.5 (Dolomanov et al., 2009)'
_computing_publication_material 'Olex2 1.5 (Dolomanov et al., 2009)'
_computing_structure_refinement 'olex2.refine 1.5 (Bourhis et al., 2015)'
_computing_structure_solution 'olex2.solve 1.5 (Bourhis et al., 2015)'
_diffrn_ambient_environment N~2~
_diffrn_ambient_temperature 150.0(2)
_diffrn_detector 'Hybrid Pixel Array Detector'
_diffrn_detector_area_resol_mean 10.0000
_diffrn_detector_type 'HyPix-Arc 100'
_diffrn_measured_fraction_theta_full 0.9987
_diffrn_measured_fraction_theta_max 0.9295
_diffrn_measurement_details
;
List of Runs (angles in degrees, time in seconds):

  # Type    Start    End  Width  t~exp~   \w     \q     \k     \f   Frames
#--------------------------------------------------------------------------
  1  \w     58.00  90.00   0.50    0.05    --   48.76 156.00 -20.00   64
  2  \w      0.00  25.00   0.50    0.05    --   38.00  97.00  91.24   50
  3  \w    -44.00 -14.00   0.50    0.05    --   10.00 128.00  93.35   60
  4  \w    -33.00  -8.00   0.50    0.05    --   14.00 116.00  24.95   50
  5  \w     15.00  40.00   0.50    0.05    --   50.00  91.00 118.39   50
  6  \w     15.00  40.00   0.50    0.05    --   50.00  92.00  57.26   50
  7  \w    -26.00  -1.00   0.50    0.05    --   18.00 108.00-135.02   50
  8  \w      8.00  37.00   0.50    0.05    --   42.00  90.00-100.38   58
  9  \w     16.00  41.00   0.50    0.05    --   50.00  90.00-114.30   50
 10  \w     24.00  90.00   0.50    0.05    --   48.76  77.00   0.00  132
 11  \w     44.00  69.00   0.50    0.05    --   70.00  76.00-108.70   50
 12  \w     70.00 113.00   0.50    0.05    --   96.11  77.00  30.00   86
 13  \w     33.00  60.00   0.50    0.05    --   58.00  76.00  91.53   54
 14  \w     33.00  59.00   0.50    0.05    --   58.00  75.00 147.44   52
 15  \w     32.00  70.00   0.50    0.05    --   54.00  77.00 174.11   76
 16  \w     87.00 112.00   0.50    0.05    --   54.00  77.00 174.11   50
 17  \w     82.00 107.00   0.50    0.05    --   96.11 156.00 -20.00   50
 18  \w    103.00 128.00   0.50    0.05    --  108.00 120.00-176.00   50
 19  \w     21.00  49.00   0.50    0.05    --   96.11 -45.00-180.00   56
 20  \w     35.00  67.00   0.50    0.05    --  108.00 -61.00-120.00   64
 21  \w     19.00  51.00   0.50    0.05    --   96.11 -45.00 -30.00   64
 22  \w     34.00  69.00   0.50    0.05    --  108.00 -61.00 120.00   70
 23  \w     39.00 106.00   0.50    0.05    --  108.00 -95.00 120.00  134
 24  \w     70.00 109.00   0.50    0.05    --  108.00-120.00  99.00   78
 25  \w     28.00 105.00   0.50    0.05    --   96.11 -95.00 -30.00  154
 26  \w     43.00  95.00   0.50    0.05    --  108.00 -95.00 -90.00  104
 27  \w     62.00  87.00   0.50    0.05    --  108.00-156.00 -57.00   50
 28  \w     57.00  82.00   0.50    0.05    --   96.11-156.00 -57.00   50
 29  \w     53.00  78.00   0.50    0.05    --   48.76-156.00 -57.00   50
 30  \w     50.00  96.00   0.50    0.05    --   48.76-120.00  99.00   92
 31  \w     17.00  47.00   0.50    0.05    --   48.76-120.00  99.00   60
 32  \w   -130.00-105.00   0.50    0.05    --  -92.01-156.00 -57.00   50
 33  \w    -83.00 -53.00   0.50    0.05    --  -49.76-156.00 -57.00   60
 34  \w   -121.00 -96.00   0.50    0.05    --  -92.01-120.00  99.00   50
 35  \w   -152.00-126.00   0.50    0.05    --  -92.01 -61.00   0.00   52
 36  \w    -93.00 -65.00   0.50    0.05    --  -92.01 -77.00-150.00   56
 37  \w    -53.00 -26.00   0.50    0.05    --  -49.76 -77.00-120.00   54
 38  \w    -49.00 -23.00   0.50    0.05    --  -49.76 -77.00 -60.00   52
 39  \w   -146.00-103.00   0.50    0.05    --  -92.01 -77.00-150.00   86
 40  \w   -109.00 -68.00   0.50    0.05    --  -92.01 -77.00 -90.00   82
 41  \w   -141.00 -70.00   0.50    0.05    --  -92.01 -77.00  90.00  142
 42  \w   -156.00 -65.00   0.50    0.05    --  -92.01 -77.00 120.00  182
 43  \w    -60.00 -35.00   0.50    0.05    --  -62.00 -77.00 154.17   50
 44  \w    -73.00 -48.00   0.50    0.05    --  -74.00 -76.00 118.28   50
 45  \w   -114.00 -88.00   0.50    0.05    --  -62.00 -77.00 154.17   52
 46  \w    -69.00 -44.00   0.50    0.05    --  -70.00 -76.00  33.99   50
 47  \w    -89.00 -53.00   0.50    0.05    --  -78.00 -76.00 -44.95   72
 48  \w    -74.00 -48.00   0.50    0.05    --  -74.00 -76.00 -87.50   52
 49  \w   -145.00 -99.00   0.50    0.05    --  -78.00 -76.00 -44.95   92
 50  \w   -148.00-112.00   0.50    0.05    --  -92.01 -77.00 -90.00   72
 51  \w    -70.00 -45.00   0.50    0.05    --  -70.00 -74.00-176.61   50
 52  \w    -63.00 -37.00   0.50    0.05    --  -62.00 -73.00 -92.56   52
 53  \w    -79.00 -52.00   0.50    0.05    --  -78.00 -75.00  13.71   54
 54  \w   -100.00 -65.00   0.50    0.05    --  -90.00 -73.00 -45.61   70
 55  \w   -145.00-106.00   0.50    0.05    --  -78.00 -75.00  13.71   78
 56  \w   -158.00-118.00   0.50    0.05    --  -90.00 -73.00 -45.61   80
 57  \w   -163.00-137.00   0.50    0.05    --  -99.00 -73.00-155.54   52
 58  \w   -102.00 -74.00   0.50    0.05    --  -99.00 -73.00-155.54   56
 59  \w    -73.00 -47.00   0.50    0.05    --  -70.00 -72.00 -31.01   52
 60  \w   -113.00 -75.00   0.50    0.05    --  -99.00 -71.00 -72.31   76
 61  \w   -154.00-116.00   0.50    0.05    --  -90.00 -71.00 -25.17   76
 62  \w   -166.00-126.00   0.50    0.05    --  -99.00 -71.00 -72.31   80
 63  \w   -103.00 -66.00   0.50    0.05    --  -90.00 -71.00 -25.17   74
 64  \w   -145.00 -76.00   0.50    0.05    --  -99.00 -70.00-131.59  138
 65  \w    -96.00 -54.00   0.50    0.05    --  -78.00 -71.00  59.40   84
 66  \w    -88.00 -55.00   0.50    0.05    --  -78.00 -69.00  71.80   66
 67  \w    -93.00 -57.00   0.50    0.05    --  -78.00 -70.00  99.66   72
 68  \w    -95.00 -66.00   0.50    0.05    --  -90.00 -71.00 132.93   58
 69  \w    -77.00 -51.00   0.50    0.05    --  -74.00 -69.00 167.34   52
 70  \w   -161.00 -69.00   0.50    0.05    --  -90.00 -67.00 168.96  184
 71  \w   -158.00 -64.00   0.50    0.05    --  -86.00 -69.00  31.60  188
 72  \w    -94.00 -65.00   0.50    0.05    --  -86.00 -63.00 139.73   58
 73  \w   -156.00-112.00   0.50    0.05    --  -86.00 -63.00 139.73   88
 74  \w    -92.00 -67.00   0.50    0.05    --  -90.00 -69.00  48.86   50
 75  \w    -94.00 -69.00   0.50    0.05    --  -90.00 -66.00 -11.62   50
 76  \w    -98.00 -73.00   0.50    0.05    --  -92.01 -61.00   0.00   50
 77  \w    -88.00 -62.00   0.50    0.05    --  -82.00 -66.00-128.43   52
 78  \w   -100.00 -67.00   0.50    0.05    --  -92.01  77.00-180.00   66
 79  \w    -63.00 -36.00   0.50    0.05    --  -92.01  77.00-180.00   54
 80  \w   -100.00 -50.00   0.50    0.05    --  -92.01 120.00-176.00  100
 81  \w    -68.00 -42.00   0.50    0.05    --  -49.76 120.00-176.00   52
 82  \w    -89.00 -64.00   0.50    0.05    --  -92.01 156.00 -20.00   50
 83  \w    -62.00 -24.00   0.50    0.05    --  -92.01  77.00  30.00   76
;
_diffrn_measurement_device 'four-circle diffractometer'
_diffrn_measurement_device_type 'XtaLAB Synergy, Single source at home/near, HyPix-Arc 100'
_diffrn_measurement_method '\w scans'
_diffrn_orient_matrix_type 'CrysAlisPro convention (1999,Acta A55,543-557)'
_diffrn_orient_matrix_UB_11 0.1383649000
_diffrn_orient_matrix_UB_12 -0.0496893000
_diffrn_orient_matrix_UB_13 0.1171478000
_diffrn_orient_matrix_UB_21 0.1490456000
_diffrn_orient_matrix_UB_22 -0.0508641000
_diffrn_orient_matrix_UB_23 -0.0953809000
_diffrn_orient_matrix_UB_31 0.1136246000
_diffrn_orient_matrix_UB_32 0.1478062000
_diffrn_orient_matrix_UB_33 0.0181983000
_diffrn_radiation_monochromator graphite
_diffrn_radiation_probe x-ray
_diffrn_radiation_type 'Cu K\a'
_diffrn_radiation_wavelength 1.54184
_diffrn_reflns_av_R_equivalents 0.0347
_diffrn_reflns_av_unetI/netI 0.0219
_diffrn_reflns_Laue_measured_fraction_full 0.9987
_diffrn_reflns_Laue_measured_fraction_max 0.9295
_diffrn_reflns_limit_h_max 8
_diffrn_reflns_limit_h_min -8
_diffrn_reflns_limit_k_max 11
_diffrn_reflns_limit_k_min -11
_diffrn_reflns_limit_l_max 12
_diffrn_reflns_limit_l_min -12
_diffrn_reflns_number 13900
_diffrn_reflns_point_group_measured_fraction_full 0.9987
_diffrn_reflns_point_group_measured_fraction_max 0.9295
_diffrn_reflns_theta_full 67.6840
_diffrn_reflns_theta_max 77.60
_diffrn_reflns_theta_min 4.37
_diffrn_source 'fine-focus sealed X-ray tube'
_diffrn_source_type 'Enhance (Cu) X-ray Source'
_exptl_absorpt_coefficient_mu 2.486
_exptl_absorpt_correction_T_max 0.873
_exptl_absorpt_correction_T_min 0.667
_exptl_absorpt_correction_type analytical
_exptl_absorpt_process_details
;
CrysAlisPro 1.171.42.73a (Rigaku Oxford Diffraction, 2022)
Analytical numeric absorption correction using a multifaceted crystal
model based on expressions derived by R.C. Clark & J.S. Reid.
(Clark, R. C. & Reid, J. S. (1995). Acta Cryst. A51, 887-897)
Empirical absorption correction using spherical harmonics,
implemented in SCALE3 ABSPACK scaling algorithm.
;
_exptl_crystal_colour colourless
_exptl_crystal_colour_primary colourless
_exptl_crystal_density_diffrn 1.253
_exptl_crystal_description block
_exptl_crystal_F_000 257.434
_exptl_crystal_size_max 0.19
_exptl_crystal_size_mid 0.18
_exptl_crystal_size_min 0.06
_refine_diff_density_max 0.2271
_refine_diff_density_min -0.2115
_refine_diff_density_rms 0.0370
_refine_ls_d_res_high 0.7893
_refine_ls_d_res_low 10.1247
_refine_ls_extinction_coef 0.0044(10)
_refine_ls_extinction_expression Fc^*^=kFc[1+0.001xFc^2^\l^3^/sin(2\q)]^-1/4^
_refine_ls_goodness_of_fit_ref 1.0393
_refine_ls_hydrogen_treatment constr
_refine_ls_matrix_type full
_refine_ls_number_constraints 27
_refine_ls_number_parameters 150
_refine_ls_number_reflns 2505
_refine_ls_number_restraints 0
_refine_ls_restrained_S_all 1.0393
_refine_ls_R_factor_all 0.0323
_refine_ls_R_factor_gt 0.0304
_refine_ls_shift/su_max 0.0005
_refine_ls_shift/su_mean 0.0000
_refine_ls_structure_factor_coef Fsqd
_refine_ls_weighting_details 'w=1/[\s^2^(Fo^2^)+(0.0397P)^2^+0.1645P] where P=(Fo^2^+2Fc^2^)/3'
_refine_ls_weighting_scheme calc
_refine_ls_wR_factor_gt 0.0794
_refine_ls_wR_factor_ref 0.0812
_reflns_Friedel_coverage 0.0
_reflns_limit_h_max 8
_reflns_limit_h_min -8
_reflns_limit_k_max 11
_reflns_limit_k_min -11
_reflns_limit_l_max 12
_reflns_limit_l_min 0
_reflns_number_gt 2334
_reflns_number_total 2505
_reflns_threshold_expression I>=2u(I)
_cod_data_source_file d4cc00268g3.cif
_cod_data_source_block rja230008_fa
_cod_depositor_comments 'Adding full bibliography for 7132810--7132818.cif.'
_cod_database_code 7132818
_chemical_oxdiff_formula 'C13 H18 Cl1 N1 O1'
_diffrn_oxdiff_digest_frames
;
0100b4ee7ff8f213440eb12b4ed1310cce05902c7be
;
_olex2_refinement_description
;
1. Fixed Uiso
 At 1.2 times of:
  All C(H) groups, All C(H,H) groups
 At 1.5 times of:
  All C(H,H,H) groups
2.a Secondary CH2 refined with riding coordinates:
 C2(H2a,H2b)
2.b Aromatic/amide H refined with riding coordinates:
 C9(H9), C6(H6), C7(H7), C8(H8)
2.c Idealised Me refined as rotating group:
 C12(H12a,H12b,H12c), C3(H3a,H3b,H3c), C11(H11a,H11b,H11c), C13(H13a,H13b,H13c)
;
_olex2_submission_special_instructions 'No special instructions were received'
_oxdiff_exptl_absorpt_empirical_details
;
Empirical correction (ABSPACK) includes:
- Absorption correction using spherical harmonics
- Frame scaling
;
_oxdiff_exptl_absorpt_empirical_full_max 1.572
_oxdiff_exptl_absorpt_empirical_full_min 0.671

loop_
_space_group_symop_id
_space_group_symop_operation_xyz
1 x,y,z
2 -x,-y,-z

loop_
_atom_site_label
_atom_site_type_symbol
_atom_site_fract_x
_atom_site_fract_y
_atom_site_fract_z
_atom_site_U_iso_or_equiv
_atom_site_adp_type
_atom_site_occupancy
_atom_site_refinement_flags_posn
Cl1 Cl -0.26171(4) 0.76762(4) 0.81072(3) 0.03805(13) Uani 1.000000 .
O1 O -0.05049(14) 0.84249(10) 1.06388(9) 0.0339(2) Uani 1.000000 .
N1 N -0.00357(15) 0.77150(12) 0.85334(11) 0.0290(2) Uani 1.000000 .
C1 C 0.06419(18) 0.82666(13) 0.98024(12) 0.0270(3) Uani 1.000000 .
C9 C 0.1269(2) 0.91309(15) 0.68977(13) 0.0338(3) Uani 1.000000 .
H9 H 0.0616(2) 0.99058(15) 0.72685(13) 0.0405(4) Uiso 1.000000 R
C6 C 0.3160(2) 0.68724(15) 0.58574(13) 0.0329(3) Uani 1.000000 .
H6 H 0.3850(2) 0.61130(15) 0.54937(13) 0.0395(4) Uiso 1.000000 R
C2 C 0.28985(19) 0.86436(14) 1.00611(13) 0.0299(3) Uani 1.000000 .
H2a H 0.36067(19) 0.80310(14) 0.94619(13) 0.0359(3) Uiso 1.000000 R
H2b H 0.31706(19) 0.96448(14) 0.98600(13) 0.0359(3) Uiso 1.000000 R
C5 C 0.20200(18) 0.66113(13) 0.68992(12) 0.0264(3) Uani 1.000000 .
C12 C 0.2840(2) 0.50618(15) 0.88167(13) 0.0364(3) Uani 1.000000 .
H12a H 0.4254(5) 0.5423(10) 0.8862(3) 0.0546(5) Uiso 1.000000 GR
H12b H 0.2135(10) 0.5657(9) 0.94168(19) 0.0546(5) Uiso 1.000000 GR
H12c H 0.2785(14) 0.4079(2) 0.9077(4) 0.0546(5) Uiso 1.000000 GR
C4 C 0.11181(18) 0.78057(14) 0.74174(12) 0.0271(3) Uani 1.000000 .
C7 C 0.3327(2) 0.81908(16) 0.53323(13) 0.0376(3) Uani 1.000000 .
H7 H 0.4107(2) 0.83124(16) 0.46186(13) 0.0452(4) Uiso 1.000000 R
C3 C 0.3736(2) 0.84575(16) 1.14814(14) 0.0385(3) Uani 1.000000 .
H3a H 0.5168(5) 0.8787(11) 1.1621(3) 0.0577(5) Uiso 1.000000 GR
H3b H 0.2983(11) 0.9016(9) 1.20809(14) 0.0577(5) Uiso 1.000000 GR
H3c H 0.3597(15) 0.7449(2) 1.1658(3) 0.0577(5) Uiso 1.000000 GR
C10 C 0.18154(19) 0.51045(14) 0.74007(12) 0.0295(3) Uani 1.000000 .
C11 C 0.2821(3) 0.40145(17) 0.65410(16) 0.0490(4) Uani 1.000000 .
H11a H 0.2220(13) 0.4017(10) 0.5621(3) 0.0736(6) Uiso 1.000000 GR
H11b H 0.4274(4) 0.4269(8) 0.6599(10) 0.0736(6) Uiso 1.000000 GR
H11c H 0.2608(17) 0.3063(3) 0.6856(8) 0.0736(6) Uiso 1.000000 GR
C8 C 0.2367(2) 0.93246(16) 0.58409(14) 0.0380(3) Uani 1.000000 .
H8 H 0.2457(2) 1.02236(16) 0.54731(14) 0.0456(4) Uiso 1.000000 R
C13 C -0.0415(2) 0.45855(15) 0.73510(16) 0.0409(3) Uani 1.000000 .
H13a H -0.1049(5) 0.5139(8) 0.8020(7) 0.0613(5) Uiso 1.000000 GR
H13b H -0.1115(4) 0.4711(11) 0.6474(4) 0.0613(5) Uiso 1.000000 GR
H13c H -0.0506(2) 0.3576(3) 0.7527(11) 0.0613(5) Uiso 1.000000 GR

loop_
_atom_site_aniso_label
_atom_site_aniso_U_11
_atom_site_aniso_U_22
_atom_site_aniso_U_33
_atom_site_aniso_U_12
_atom_site_aniso_U_13
_atom_site_aniso_U_23
Cl1 0.02079(17) 0.0451(2) 0.0480(2) 0.00205(13) 0.00350(13) 0.00197(15)
O1 0.0351(5) 0.0348(5) 0.0346(5) 0.0047(4) 0.0136(4) 0.0044(4)
N1 0.0194(5) 0.0366(6) 0.0310(6) 0.0010(4) 0.0043(4) 0.0012(4)
C1 0.0277(6) 0.0231(6) 0.0313(6) 0.0023(5) 0.0062(5) 0.0045(5)
C9 0.0322(7) 0.0333(7) 0.0351(7) 0.0004(5) 0.0001(5) 0.0044(5)
C6 0.0305(7) 0.0421(8) 0.0258(6) 0.0016(5) 0.0032(5) 0.0011(5)
C2 0.0281(6) 0.0319(7) 0.0296(6) -0.0018(5) 0.0038(5) 0.0032(5)
C5 0.0229(6) 0.0331(7) 0.0220(6) 0.0000(5) -0.0020(4) 0.0026(5)
C12 0.0391(7) 0.0370(7) 0.0316(7) -0.0008(6) -0.0045(6) 0.0090(6)
C4 0.0218(6) 0.0339(7) 0.0250(6) -0.0007(5) 0.0009(5) 0.0030(5)
C7 0.0360(7) 0.0499(8) 0.0267(7) -0.0072(6) 0.0052(5) 0.0057(6)
C3 0.0373(7) 0.0425(8) 0.0347(7) -0.0009(6) -0.0014(6) 0.0082(6)
C10 0.0315(6) 0.0307(6) 0.0260(6) 0.0039(5) 0.0010(5) 0.0028(5)
C11 0.0715(11) 0.0404(8) 0.0394(8) 0.0205(8) 0.0143(8) 0.0060(6)
C8 0.0402(7) 0.0378(8) 0.0353(7) -0.0069(6) 0.0000(6) 0.0119(6)
C13 0.0373(7) 0.0317(7) 0.0505(9) -0.0055(6) -0.0064(6) 0.0058(6)

loop_
_atom_type_symbol
_atom_type_scat_dispersion_real
_atom_type_scat_dispersion_imag
_atom_type_scat_Cromer_Mann_a1
_atom_type_scat_Cromer_Mann_a2
_atom_type_scat_Cromer_Mann_a3
_atom_type_scat_Cromer_Mann_a4
_atom_type_scat_Cromer_Mann_b1
_atom_type_scat_Cromer_Mann_b2
_atom_type_scat_Cromer_Mann_b3
_atom_type_scat_Cromer_Mann_b4
_atom_type_scat_Cromer_Mann_c
_atom_type_scat_source
_atom_type_scat_dispersion_source
C 0.01920 0.00962 2.31000 1.02000 1.58860 0.86500 20.84390 10.20750 0.56870 51.65120 0.21560 'International Tables Volume C Table 6.1.1.4 (pp. 500-502)' 'Henke, Gullikson and Davis, At. Data and Nucl. Data Tables, 1993, 54, 2'
Cl 0.36843 0.69943 11.46040 7.19640 6.25560 1.64550 0.01040 1.16620 18.51940 47.77840 -9.55740 'International Tables Volume C Table 6.1.1.4 (pp. 500-502)' 'Henke, Gullikson and Davis, At. Data and Nucl. Data Tables, 1993, 54, 2'
H 0.00000 0.00000 0.49300 0.32291 0.14019 0.04081 10.51090 26.12570 3.14236 57.79970 0.00304 'International Tables Volume C Table 6.1.1.4 (pp. 500-502)' 'Henke, Gullikson and Davis, At. Data and Nucl. Data Tables, 1993, 54, 2'
N 0.03256 0.01839 12.21260 3.13220 2.01250 1.16630 0.00570 9.89330 28.99750 0.58260 -11.52900 'International Tables Volume C Table 6.1.1.4 (pp. 500-502)' 'Henke, Gullikson and Davis, At. Data and Nucl. Data Tables, 1993, 54, 2'
O 0.05239 0.03377 3.04850 2.28680 1.54630 0.86700 13.27710 5.70110 0.32390 32.90890 0.25080 'International Tables Volume C Table 6.1.1.4 (pp. 500-502)' 'Henke, Gullikson and Davis, At. Data and Nucl. Data Tables, 1993, 54, 2'

loop_
_exptl_crystal_face_index_h
_exptl_crystal_face_index_k
_exptl_crystal_face_index_l
_exptl_crystal_face_perp_dist
0 0 1 0.0112
0 0 -1 0.0462
0 -1 0 0.0760
1 0 0 0.0865
-1 0 0 0.0835
0 1 0 0.1070
1 1 0 0.0851
1 -1 0 0.1049
0 -1 1 0.0495
0 1 -1 0.0905
1 2 0 0.0867

loop_
_geom_angle_atom_site_label_1
_geom_angle_atom_site_label_2
_geom_angle_atom_site_label_3
_geom_angle
_geom_angle_site_symmetry_1
_geom_angle_site_symmetry_3
_geom_angle_publ_flag
C1 N1 Cl1 115.43(8) . . ?
C4 N1 Cl1 113.64(8) . . ?
C4 N1 C1 124.39(10) . . ?
N1 C1 O1 121.71(11) . . ?
C2 C1 O1 123.22(11) . . ?
C2 C1 N1 115.06(10) . . ?
C4 C9 H9 119.90(8) . . ?
C8 C9 H9 119.90(8) . . ?
C8 C9 C4 120.21(13) . . ?
C5 C6 H6 118.52(8) . . ?
C7 C6 H6 118.52(8) . . ?
C7 C6 C5 122.96(13) . . ?
H2a C2 C1 109.13(7) . . ?
H2b C2 C1 109.13(7) . . ?
H2b C2 H2a 107.9 . . ?
C3 C2 C1 112.35(11) . . ?
C3 C2 H2a 109.13(8) . . ?
C3 C2 H2b 109.13(7) . . ?
C4 C5 C6 114.90(12) . . ?
C10 C5 C6 120.57(11) . . ?
C10 C5 C4 124.53(11) . . ?
H12b C12 H12a 109.5 . . ?
H12c C12 H12a 109.5 . . ?
H12c C12 H12b 109.5 . . ?
C10 C12 H12a 109.5 . . ?
C10 C12 H12b 109.5 . . ?
C10 C12 H12c 109.5 . . ?
C9 C4 N1 116.11(11) . . ?
C5 C4 N1 121.25(11) . . ?
C5 C4 C9 122.64(12) . . ?
H7 C7 C6 119.83(8) . . ?
C8 C7 C6 120.34(13) . . ?
C8 C7 H7 119.83(8) . . ?
H3a C3 C2 109.5 . . ?
H3b C3 C2 109.5 . . ?
H3b C3 H3a 109.5 . . ?
H3c C3 C2 109.5 . . ?
H3c C3 H3a 109.5 . . ?
H3c C3 H3b 109.5 . . ?
C12 C10 C5 111.54(10) . . ?
C11 C10 C5 111.38(11) . . ?
C11 C10 C12 106.79(11) . . ?
C13 C10 C5 111.01(10) . . ?
C13 C10 C12 109.06(11) . . ?
C13 C10 C11 106.86(12) . . ?
H11a C11 C10 109.5 . . ?
H11b C11 C10 109.5 . . ?
H11b C11 H11a 109.5 . . ?
H11c C11 C10 109.5 . . ?
H11c C11 H11a 109.5 . . ?
H11c C11 H11b 109.5 . . ?
C7 C8 C9 118.88(13) . . ?
H8 C8 C9 120.56(8) . . ?
H8 C8 C7 120.56(8) . . ?
H13a C13 C10 109.5 . . ?
H13b C13 C10 109.5 . . ?
H13b C13 H13a 109.5 . . ?
H13c C13 C10 109.5 . . ?
H13c C13 H13a 109.5 . . ?
H13c C13 H13b 109.5 . . ?

loop_
_geom_bond_atom_site_label_1
_geom_bond_atom_site_label_2
_geom_bond_distance
_geom_bond_site_symmetry_2
_geom_bond_publ_flag
Cl1 N1 1.7255(10) . ?
O1 C1 1.2154(15) . ?
N1 C1 1.3838(17) . ?
N1 C4 1.4481(15) . ?
C1 C2 1.5172(17) . ?
C9 H9 0.9500 . ?
C9 C4 1.3907(18) . ?
C9 C8 1.3854(19) . ?
C6 H6 0.9500 . ?
C6 C5 1.4007(17) . ?
C6 C7 1.388(2) . ?
C2 H2a 0.9900 . ?
C2 H2b 0.9900 . ?
C2 C3 1.5196(18) . ?
C5 C4 1.4066(17) . ?
C5 C10 1.5443(17) . ?
C12 H12a 0.9800 . ?
C12 H12b 0.9800 . ?
C12 H12c 0.9800 . ?
C12 C10 1.5330(17) . ?
C7 H7 0.9500 . ?
C7 C8 1.378(2) . ?
C3 H3a 0.9800 . ?
C3 H3b 0.9800 . ?
C3 H3c 0.9800 . ?
C10 C11 1.5389(19) . ?
C10 C13 1.5346(19) . ?
C11 H11a 0.9800 . ?
C11 H11b 0.9800 . ?
C11 H11c 0.9800 . ?
C8 H8 0.9500 . ?
C13 H13a 0.9800 . ?
C13 H13b 0.9800 . ?
C13 H13c 0.9800 . ?

loop_
_geom_torsion_atom_site_label_1
_geom_torsion_atom_site_label_2
_geom_torsion_atom_site_label_3
_geom_torsion_atom_site_label_4
_geom_torsion
_geom_torsion_site_symmetry_1
_geom_torsion_site_symmetry_2
_geom_torsion_site_symmetry_3
_geom_torsion_site_symmetry_4
_geom_torsion_publ_flag
Cl1 N1 C1 O1 15.03(10) . . . . ?
Cl1 N1 C1 C2 -165.29(9) . . . . ?
Cl1 N1 C4 C9 75.68(10) . . . . ?
Cl1 N1 C4 C5 -104.16(9) . . . . ?
O1 C1 N1 C4 164.73(11) . . . . ?
O1 C1 C2 C3 31.01(14) . . . . ?
N1 C1 C2 C3 -148.67(11) . . . . ?
N1 C4 C9 C8 179.08(11) . . . . ?
N1 C4 C5 C6 -177.38(11) . . . . ?
N1 C4 C5 C10 2.73(14) . . . . ?
C9 C4 C5 C6 2.79(14) . . . . ?
C9 C4 C5 C10 -177.10(11) . . . . ?
C9 C8 C7 C6 1.19(16) . . . . ?
C6 C5 C10 C12 114.09(12) . . . . ?
C6 C5 C10 C11 -5.12(14) . . . . ?
C6 C5 C10 C13 -124.06(13) . . . . ?

loop_
_exptl_oxdiff_crystal_face_indexfrac_h
_exptl_oxdiff_crystal_face_indexfrac_k
_exptl_oxdiff_crystal_face_indexfrac_l
_exptl_oxdiff_crystal_face_x
_exptl_oxdiff_crystal_face_y
_exptl_oxdiff_crystal_face_z
-0.0000 0.0000 1.0000 0.1171 -0.0954 0.0182
0.0000 -0.0000 -1.0000 -0.1171 0.0954 -0.0182
-0.0000 -1.0000 0.0000 0.0497 0.0509 -0.1478
1.0000 0.0000 -0.0000 0.1384 0.1490 0.1136
-1.0000 -0.0000 0.0000 -0.1384 -0.1490 -0.1136
0.0000 1.0000 -0.0000 -0.0497 -0.0509 0.1478
1.0000 1.0000 -0.0000 0.0887 0.0982 0.2614
1.0000 -1.0000 0.0000 0.1881 0.1999 -0.0342
-0.0000 -1.0000 1.0000 0.1668 -0.0445 -0.1296
0.0000 1.0000 -1.0000 -0.1668 0.0445 0.1296
1.0000 2.0000 -0.0000 0.0390 0.0473 0.4092
